data_2230525
loop_
_publ_author_name
'Cheon, Sanghun'
'Shin, Yong Woon'
'Park, Ki-Min'
'Kim, Jineun'
'Kim, Tae Ho'

_publ_section_title
;
 Imazalil:
 1-[2-(2,4-dichlorophenyl)-2-(prop-2-enyloxy)ethyl]-1<i>H</i>-imidazole
;
_journal_coeditor_code WN2433
_journal_issue 6
_journal_name_full 'Acta Crystallographica Section E'
_journal_page_first o1459
_journal_paper_doi 10.1107/S1600536811018241
_journal_volume 67
_journal_year 2011
_chemical_formula_iupac 'C14 H14 Cl2 N2 O'
_chemical_formula_moiety 'C14 H14 Cl2 N2 O'
_chemical_formula_sum 'C14 H14 Cl2 N2 O'
_chemical_formula_weight 297.17
_chemical_name_systematic
;
1-[2-(2,4-dichlorophenyl)-2-(prop-2-enyloxy)ethyl]-1<i>H</i>-imidazole
;
_space_group_IT_number 14
_symmetry_cell_setting monoclinic
_symmetry_space_group_name_Hall '-P 2ybc'
_symmetry_space_group_name_H-M 'P 1 21/c 1'
_atom_sites_solution_hydrogens geom
_atom_sites_solution_primary direct
_atom_sites_solution_secondary difmap
_audit_creation_method SHELXTL
_cell_angle_alpha 90.00
_cell_angle_beta 103.386(5)
_cell_angle_gamma 90.00
_cell_formula_units_Z 4
_cell_length_a 7.9374(6)
_cell_length_b 13.4144(12)
_cell_length_c 13.4790(10)
_cell_measurement_reflns_used 2420
_cell_measurement_temperature 173(2)
_cell_measurement_theta_max 28.37
_cell_measurement_theta_min 2.17
_cell_volume 1396.2(2)
_computing_cell_refinement 'SAINT (Bruker, 2006)'
_computing_data_collection 'APEX2 (Bruker, 2006)'
_computing_data_reduction 'SAINT (Bruker, 2006)'
_computing_molecular_graphics 'SHELXTL (Sheldrick, 2008) and DIAMOND (Brandenburg, 1998)'
_computing_publication_material 'SHELXTL (Sheldrick, 2008)'
_computing_structure_refinement 'SHELXTL (Sheldrick, 2008)'
_computing_structure_solution 'SHELXTL (Sheldrick, 2008)'
_diffrn_ambient_temperature 173(2)
_diffrn_measured_fraction_theta_full 0.997
_diffrn_measured_fraction_theta_max 0.997
_diffrn_measurement_device_type 'Bruker APEXII CCD'
_diffrn_measurement_method '\f and \w'
_diffrn_radiation_monochromator graphite
_diffrn_radiation_source 'fine-focus sealed tube'
_diffrn_radiation_type MoK\a
_diffrn_radiation_wavelength 0.71073
_diffrn_reflns_av_R_equivalents 0.0691
_diffrn_reflns_av_sigmaI/netI 0.0570
_diffrn_reflns_limit_h_max 10
_diffrn_reflns_limit_h_min -9
_diffrn_reflns_limit_k_max 14
_diffrn_reflns_limit_k_min -17
_diffrn_reflns_limit_l_max 17
_diffrn_reflns_limit_l_min -17
_diffrn_reflns_number 12201
_diffrn_reflns_theta_full 27.00
_diffrn_reflns_theta_max 27.00
_diffrn_reflns_theta_min 2.17
_exptl_absorpt_coefficient_mu 0.458
_exptl_absorpt_correction_T_max 0.9643
_exptl_absorpt_correction_T_min 0.9140
_exptl_absorpt_correction_type multi-scan
_exptl_absorpt_process_details '(SADABS; Sheldrick, 1996)'
_exptl_crystal_colour colourless
_exptl_crystal_density_diffrn 1.414
_exptl_crystal_density_method 'not measured'
_exptl_crystal_description plate
_exptl_crystal_F_000 616
_exptl_crystal_size_max 0.20
_exptl_crystal_size_mid 0.09
_exptl_crystal_size_min 0.08
_refine_diff_density_max 0.369
_refine_diff_density_min -0.272
_refine_ls_extinction_method none
_refine_ls_goodness_of_fit_ref 1.075
_refine_ls_hydrogen_treatment constr
_refine_ls_matrix_type full
_refine_ls_number_parameters 172
_refine_ls_number_reflns 3040
_refine_ls_number_restraints 0
_refine_ls_restrained_S_all 1.075
_refine_ls_R_factor_all 0.0671
_refine_ls_R_factor_gt 0.0457
_refine_ls_shift/su_max_lt 0.001
_refine_ls_shift/su_mean 0.000
_refine_ls_structure_factor_coef Fsqd
_refine_ls_weighting_details 'calc w=1/[\s^2^(Fo^2^)+(0.0525P)^2^+0.2498P] where P=(Fo^2^+2Fc^2^)/3'
_refine_ls_weighting_scheme calc
_refine_ls_wR_factor_gt 0.1074
_refine_ls_wR_factor_ref 0.1190
_reflns_number_gt 2282
_reflns_number_total 3040
_reflns_threshold_expression I>2\s(I)
_cod_data_source_file wn2433.cif
_cod_data_source_block I
_cod_original_cell_volume 1396.19(19)
_cod_original_sg_symbol_H-M 'P 21/c'
_cod_database_code 2230525
_cod_database_fobs_code 2230525

loop_
_symmetry_equiv_pos_as_xyz
'x, y, z'
'-x, y+1/2, -z+1/2'
'-x, -y, -z'
'x, -y-1/2, z-1/2'

loop_
_atom_site_type_symbol
_atom_site_label
_atom_site_fract_x
_atom_site_fract_y
_atom_site_fract_z
_atom_site_U_iso_or_equiv
_atom_site_adp_type
_atom_site_calc_flag
_atom_site_refinement_flags
_atom_site_occupancy
_atom_site_symmetry_multiplicity
_atom_site_disorder_assembly
_atom_site_disorder_group
Cl Cl1 0.41595(8) 0.69956(5) 0.57733(5) 0.0410(2) Uani d . 1 1 . .
Cl Cl2 0.77994(7) 0.98990(4) 0.47431(5) 0.03569(19) Uani d . 1 1 . .
O O1 0.0431(2) 0.71310(11) 0.25901(12) 0.0294(4) Uani d . 1 1 . .
N N1 -0.1440(2) 0.69576(14) 0.40437(15) 0.0289(4) Uani d . 1 1 . .
N N2 -0.3936(3) 0.60867(17) 0.34432(19) 0.0465(6) Uani d . 1 1 . .
C C1 0.4327(3) 0.78309(16) 0.48568(17) 0.0282(5) Uani d . 1 1 . .
C C2 0.5822(3) 0.84344(16) 0.51200(18) 0.0285(5) Uani d . 1 1 . .
H H2 0.6668 0.8363 0.5742 0.034 Uiso calc R 1 1 . .
C C3 0.5937(3) 0.91175(16) 0.44116(18) 0.0279(5) Uani d . 1 1 . .
C C4 0.4636(3) 0.91953(16) 0.34627(18) 0.0297(5) Uani d . 1 1 . .
H H4 0.4775 0.9689 0.2982 0.036 Uiso calc R 1 1 . .
C C5 0.3172(3) 0.85669(16) 0.32241(18) 0.0277(5) Uani d . 1 1 . .
H H5 0.2343 0.8632 0.2594 0.033 Uiso calc R 1 1 . .
C C6 0.2977(3) 0.78727(15) 0.39102(17) 0.0255(5) Uani d . 1 1 . .
C C7 0.1325(3) 0.72205(16) 0.36550(17) 0.0253(5) Uani d . 1 1 . .
H H7 0.1605 0.6540 0.3949 0.030 Uiso calc R 1 1 . .
C C8 -0.0025(3) 0.76633(17) 0.40885(19) 0.0311(5) Uani d . 1 1 . .
H H8A 0.0469 0.7854 0.4806 0.037 Uiso calc R 1 1 . .
H H8B -0.0474 0.8274 0.3704 0.037 Uiso calc R 1 1 . .
C C9 -0.3009(3) 0.68361(19) 0.3287(2) 0.0377(6) Uani d . 1 1 . .
H H9 -0.3345 0.7269 0.2718 0.045 Uiso calc R 1 1 . .
C C10 -0.2883(4) 0.5710(2) 0.4355(2) 0.0505(7) Uani d . 1 1 . .
H H10 -0.3197 0.5139 0.4688 0.061 Uiso calc R 1 1 . .
C C11 -0.1353(4) 0.6230(2) 0.4733(2) 0.0440(6) Uani d . 1 1 . .
H H11 -0.0471 0.6102 0.5328 0.053 Uiso calc R 1 1 . .
C C12 0.1149(3) 0.63442(17) 0.21546(18) 0.0312(5) Uani d . 1 1 . .
H H12A 0.2426 0.6410 0.2344 0.037 Uiso calc R 1 1 . .
H H12B 0.0777 0.6401 0.1403 0.037 Uiso calc R 1 1 . .
C C13 0.0682(3) 0.53464(18) 0.24568(19) 0.0350(6) Uani d . 1 1 . .
H H13 -0.0508 0.5167 0.2311 0.042 Uiso calc R 1 1 . .
C C14 0.1862(4) 0.4672(2) 0.2933(2) 0.0451(7) Uani d . 1 1 . .
H H14B 0.3060 0.4833 0.3087 0.054 Uiso calc R 1 1 . .
H H14A 0.1493 0.4037 0.3112 0.054 Uiso calc R 1 1 . .

loop_
_atom_site_aniso_label
_atom_site_aniso_U_11
_atom_site_aniso_U_22
_atom_site_aniso_U_33
_atom_site_aniso_U_12
_atom_site_aniso_U_13
_atom_site_aniso_U_23
Cl1 0.0519(4) 0.0404(4) 0.0294(3) -0.0131(3) 0.0066(3) 0.0096(3)
Cl2 0.0339(3) 0.0338(3) 0.0442(4) -0.0075(2) 0.0189(3) -0.0031(3)
O1 0.0340(8) 0.0319(8) 0.0244(8) 0.0010(7) 0.0111(7) -0.0023(7)
N1 0.0320(10) 0.0296(10) 0.0285(10) 0.0003(8) 0.0139(9) -0.0005(8)
N2 0.0390(12) 0.0524(14) 0.0515(15) -0.0104(11) 0.0170(11) -0.0142(12)
C1 0.0376(12) 0.0253(11) 0.0253(12) 0.0009(10) 0.0147(10) 0.0020(9)
C2 0.0310(12) 0.0305(12) 0.0256(12) 0.0001(10) 0.0098(10) -0.0012(10)
C3 0.0286(11) 0.0249(11) 0.0347(13) -0.0021(9) 0.0168(10) -0.0065(10)
C4 0.0362(12) 0.0251(11) 0.0337(13) 0.0022(9) 0.0203(11) 0.0035(10)
C5 0.0305(12) 0.0288(12) 0.0256(12) 0.0033(9) 0.0104(10) 0.0002(10)
C6 0.0315(12) 0.0233(11) 0.0253(11) 0.0030(9) 0.0142(10) -0.0022(9)
C7 0.0313(11) 0.0236(11) 0.0225(11) -0.0007(9) 0.0090(10) -0.0019(9)
C8 0.0399(13) 0.0259(12) 0.0324(13) -0.0017(10) 0.0183(11) -0.0032(10)
C9 0.0362(13) 0.0440(14) 0.0357(14) 0.0031(11) 0.0136(12) -0.0004(12)
C10 0.0503(16) 0.0398(15) 0.066(2) -0.0085(13) 0.0237(16) 0.0085(14)
C11 0.0441(15) 0.0475(15) 0.0410(15) -0.0023(12) 0.0109(13) 0.0163(13)
C12 0.0367(13) 0.0334(12) 0.0277(12) -0.0062(10) 0.0159(11) -0.0058(10)
C13 0.0403(13) 0.0357(13) 0.0319(13) -0.0111(11) 0.0143(11) -0.0077(11)
C14 0.0631(18) 0.0383(14) 0.0387(15) -0.0040(13) 0.0219(14) -0.0038(12)

loop_
_atom_type_symbol
_atom_type_description
_atom_type_scat_dispersion_real
_atom_type_scat_dispersion_imag
_atom_type_scat_source
C C 0.0033 0.0016 'International Tables Vol C Tables 4.2.6.8 and 6.1.1.4'
H H 0.0000 0.0000 'International Tables Vol C Tables 4.2.6.8 and 6.1.1.4'
N N 0.0061 0.0033 'International Tables Vol C Tables 4.2.6.8 and 6.1.1.4'
O O 0.0106 0.0060 'International Tables Vol C Tables 4.2.6.8 and 6.1.1.4'
Cl Cl 0.1484 0.1585 'International Tables Vol C Tables 4.2.6.8 and 6.1.1.4'

loop_
_geom_angle_atom_site_label_1
_geom_angle_atom_site_label_2
_geom_angle_atom_site_label_3
_geom_angle_site_symmetry_1
_geom_angle_site_symmetry_3
_geom_angle
_geom_angle_publ_flag
C12 O1 C7 . . 108.98(17) ?
C11 N1 C9 . . 108.0(2) ?
C11 N1 C8 . . 121.9(2) ?
C9 N1 C8 . . 129.8(2) ?
C9 N2 C10 . . 100.1(2) ?
C2 C1 C6 . . 126.8(2) ?
C2 C1 Cl1 . . 113.51(18) ?
C6 C1 Cl1 . . 119.65(16) ?
C3 C2 C1 . . 113.9(2) ?
C3 C2 H2 . . 123.1 ?
C1 C2 H2 . . 123.1 ?
C2 C3 C4 . . 121.7(2) ?
C2 C3 Cl2 . . 114.37(18) ?
C4 C3 Cl2 . . 123.96(17) ?
C5 C4 C3 . . 122.6(2) ?
C5 C4 H4 . . 118.7 ?
C3 C4 H4 . . 118.7 ?
C6 C5 C4 . . 118.4(2) ?
C6 C5 H5 . . 120.8 ?
C4 C5 H5 . . 120.8 ?
C5 C6 C1 . . 116.6(2) ?
C5 C6 C7 . . 117.7(2) ?
C1 C6 C7 . . 125.69(19) ?
O1 C7 C8 . . 101.13(18) ?
O1 C7 C6 . . 117.51(17) ?
C8 C7 C6 . . 110.10(17) ?
O1 C7 H7 . . 109.2 ?
C8 C7 H7 . . 109.2 ?
C6 C7 H7 . . 109.2 ?
N1 C8 C7 . . 110.39(18) ?
N1 C8 H8A . . 109.6 ?
C7 C8 H8A . . 109.6 ?
N1 C8 H8B . . 109.6 ?
C7 C8 H8B . . 109.6 ?
H8A C8 H8B . . 108.1 ?
N2 C9 N1 . . 114.1(2) ?
N2 C9 H9 . . 122.9 ?
N1 C9 H9 . . 122.9 ?
C11 C10 N2 . . 115.5(2) ?
C11 C10 H10 . . 122.2 ?
N2 C10 H10 . . 122.2 ?
N1 C11 C10 . . 102.2(2) ?
N1 C11 H11 . . 128.9 ?
C10 C11 H11 . . 128.9 ?
O1 C12 C13 . . 114.76(18) ?
O1 C12 H12A . . 108.6 ?
C13 C12 H12A . . 108.6 ?
O1 C12 H12B . . 108.6 ?
C13 C12 H12B . . 108.6 ?
H12A C12 H12B . . 107.6 ?
C14 C13 C12 . . 123.3(2) ?
C14 C13 H13 . . 118.4 ?
C12 C13 H13 . . 118.4 ?
C13 C14 H14B . . 120.0 ?
C13 C14 H14A . . 120.0 ?
H14B C14 H14A . . 120.0 ?

loop_
_geom_bond_atom_site_label_1
_geom_bond_atom_site_label_2
_geom_bond_site_symmetry_2
_geom_bond_distance
_geom_bond_publ_flag
Cl1 C1 . 1.696(2) ?
Cl2 C3 . 1.783(2) ?
O1 C12 . 1.392(3) ?
O1 C7 . 1.452(3) ?
N1 C11 . 1.338(3) ?
N1 C9 . 1.425(3) ?
N1 C8 . 1.459(3) ?
N2 C9 . 1.291(3) ?
N2 C10 . 1.410(4) ?
C1 C2 . 1.412(3) ?
C1 C6 . 1.465(3) ?
C2 C3 . 1.342(3) ?
C2 H2 . 0.9500 ?
C3 C4 . 1.450(3) ?
C4 C5 . 1.411(3) ?
C4 H4 . 0.9500 ?
C5 C6 . 1.346(3) ?
C5 H5 . 0.9500 ?
C6 C7 . 1.547(3) ?
C7 C8 . 1.461(3) ?
C7 H7 . 1.0000 ?
C8 H8A . 0.9900 ?
C8 H8B . 0.9900 ?
C9 H9 . 0.9500 ?
C10 C11 . 1.391(4) ?
C10 H10 . 0.9500 ?
C11 H11 . 0.9500 ?
C12 C13 . 1.471(3) ?
C12 H12A . 0.9900 ?
C12 H12B . 0.9900 ?
C13 C14 . 1.353(4) ?
C13 H13 . 0.9500 ?
C14 H14B . 0.9500 ?
C14 H14A . 0.9500 ?

loop_
_geom_hbond_atom_site_label_D
_geom_hbond_atom_site_label_H
_geom_hbond_atom_site_label_A
_geom_hbond_site_symmetry_A
_geom_hbond_distance_DH
_geom_hbond_distance_HA
_geom_hbond_distance_DA
_geom_hbond_angle_DHA
_geom_hbond_publ_flag
C4 H4 N2 2 0.95 2.66 3.562(3) 159 y

loop_
_geom_torsion_atom_site_label_1
_geom_torsion_atom_site_label_2
_geom_torsion_atom_site_label_3
_geom_torsion_atom_site_label_4
_geom_torsion_site_symmetry_1
_geom_torsion_site_symmetry_2
_geom_torsion_site_symmetry_3
_geom_torsion_site_symmetry_4
_geom_torsion
_geom_torsion_publ_flag
C6 C1 C2 C3 . . . . 1.4(3) ?
Cl1 C1 C2 C3 . . . . -178.10(16) ?
C1 C2 C3 C4 . . . . -1.0(3) ?
C1 C2 C3 Cl2 . . . . 179.00(15) ?
C2 C3 C4 C5 . . . . 0.3(3) ?
Cl2 C3 C4 C5 . . . . -179.78(16) ?
C3 C4 C5 C6 . . . . 0.4(3) ?
C4 C5 C6 C1 . . . . -0.1(3) ?
C4 C5 C6 C7 . . . . 177.48(18) ?
C2 C1 C6 C5 . . . . -0.8(3) ?
Cl1 C1 C6 C5 . . . . 178.64(16) ?
C2 C1 C6 C7 . . . . -178.2(2) ?
Cl1 C1 C6 C7 . . . . 1.3(3) ?
C12 O1 C7 C8 . . . . -152.67(17) ?
C12 O1 C7 C6 . . . . 87.5(2) ?
C5 C6 C7 O1 . . . . 21.8(3) ?
C1 C6 C7 O1 . . . . -160.79(18) ?
C5 C6 C7 C8 . . . . -93.1(2) ?
C1 C6 C7 C8 . . . . 84.2(3) ?
C11 N1 C8 C7 . . . . 80.7(3) ?
C9 N1 C8 C7 . . . . -93.6(3) ?
O1 C7 C8 N1 . . . . 67.1(2) ?
C6 C7 C8 N1 . . . . -167.88(18) ?
C10 N2 C9 N1 . . . . -0.1(3) ?
C11 N1 C9 N2 . . . . 0.2(3) ?
C8 N1 C9 N2 . . . . 175.2(2) ?
C9 N2 C10 C11 . . . . 0.0(3) ?
C9 N1 C11 C10 . . . . -0.2(3) ?
C8 N1 C11 C10 . . . . -175.6(2) ?
N2 C10 C11 N1 . . . . 0.2(3) ?
C7 O1 C12 C13 . . . . 73.9(2) ?
O1 C12 C13 C14 . . . . -120.4(3) ?

loop_
_cod_related_entry_id
_cod_related_entry_database
_cod_related_entry_code
1 ChemSpider 34116
